data_7216223
loop_
_publ_author_name
'Wang, Lei'
'Wang, Wenqiang'
'Guo, Dong'
'Zhang, Ao'
'Song, Yaoguang'
'Zhang, Yiheng'
'Huang, Keke'

_publ_section_title
;
 Design and syntheses of hybrid supramolecular architectures: based on
 [Fe(C2O4)3]3&#x2212; metallotectons and diverse organic cations
;
_journal_issue 24
_journal_name_full CrystEngComm
_journal_page_first 5437
_journal_paper_doi 10.1039/c4ce00357h
_journal_volume 16
_journal_year 2014
_chemical_formula_sum 'C34 H32 Cl4 Fe2 N8 O12'
_chemical_formula_weight 998.18
_chemical_name_systematic
; 
 ? 
;
_space_group_IT_number 2
_symmetry_cell_setting triclinic
_symmetry_space_group_name_Hall '-P 1'
_symmetry_space_group_name_H-M 'P -1'
_atom_sites_solution_hydrogens geom
_atom_sites_solution_primary direct
_atom_sites_solution_secondary difmap
_audit_creation_method SHELXL-97
_cell_angle_alpha 113.219(8)
_cell_angle_beta 109.138(7)
_cell_angle_gamma 99.294(6)
_cell_formula_units_Z 1
_cell_length_a 10.6758(8)
_cell_length_b 10.7457(8)
_cell_length_c 10.8774(9)
_cell_measurement_temperature 293(2)
_cell_volume 1020.84(18)
_computing_structure_refinement 'SHELXL-97 (Sheldrick, 1997)'
_computing_structure_solution 'SHELXS-97 (Sheldrick, 1990)'
_diffrn_ambient_temperature 293(2)
_diffrn_measured_fraction_theta_full 'ACTA 50'
_diffrn_measured_fraction_theta_max 0.834
_diffrn_radiation_monochromator graphite
_diffrn_radiation_source 'fine-focus sealed tube'
_diffrn_radiation_type MoK\a
_diffrn_radiation_wavelength 0.71073
_diffrn_reflns_av_R_equivalents 0.0343
_diffrn_reflns_av_sigmaI/netI 0.0615
_diffrn_reflns_limit_h_max 14
_diffrn_reflns_limit_h_min -14
_diffrn_reflns_limit_k_max 12
_diffrn_reflns_limit_k_min -14
_diffrn_reflns_limit_l_max 14
_diffrn_reflns_limit_l_min -14
_diffrn_reflns_number 8984
_diffrn_reflns_theta_full 'ACTA 50'
_diffrn_reflns_theta_max 29.51
_diffrn_reflns_theta_min 2.19
_exptl_absorpt_coefficient_mu 1.043
_exptl_crystal_colour emerald
_exptl_crystal_density_diffrn 1.624
_exptl_crystal_density_method 'not measured'
_exptl_crystal_description block
_exptl_crystal_F_000 508
_exptl_crystal_size_max 0.21
_exptl_crystal_size_mid 0.18
_exptl_crystal_size_min 0.16
_refine_diff_density_max 0.422
_refine_diff_density_min -0.471
_refine_diff_density_rms 0.071
_refine_ls_extinction_method none
_refine_ls_goodness_of_fit_ref 1.020
_refine_ls_hydrogen_treatment mixed
_refine_ls_matrix_type full
_refine_ls_number_parameters 275
_refine_ls_number_reflns 4752
_refine_ls_number_restraints 0
_refine_ls_restrained_S_all 1.020
_refine_ls_R_factor_all 0.0877
_refine_ls_R_factor_gt 0.0498
_refine_ls_shift/su_max 0.001
_refine_ls_shift/su_mean 0.000
_refine_ls_structure_factor_coef Fsqd
_refine_ls_weighting_details 'calc w=1/[\s^2^(Fo^2^)+(0.0577P)^2^+0.0000P] where P=(Fo^2^+2Fc^2^)/3'
_refine_ls_weighting_scheme calc
_refine_ls_wR_factor_gt 0.1086
_refine_ls_wR_factor_ref 0.1294
_reflns_number_gt 3078
_reflns_number_total 4752
_reflns_threshold_expression >2sigma(I)
_cod_data_source_file c4ce00357h2.cif
_cod_data_source_block compound3
_cod_original_cell_volume 1020.84(14)
_cod_original_sg_symbol_H-M p-1
_cod_database_code 7216223

loop_
_symmetry_equiv_pos_as_xyz
'x, y, z'
'-x, -y, -z'

loop_
_atom_site_label
_atom_site_type_symbol
_atom_site_fract_x
_atom_site_fract_y
_atom_site_fract_z
_atom_site_U_iso_or_equiv
_atom_site_adp_type
_atom_site_occupancy
_atom_site_symmetry_multiplicity
_atom_site_calc_flag
_atom_site_refinement_flags
Fe1 Fe 0.47474(4) 0.30412(5) 1.10471(5) 0.03912(16) Uani 1 1 d .
O2 O 0.5863(2) 0.5311(2) 1.1810(2) 0.0393(5) Uani 1 1 d .
O3 O 0.6439(2) 0.2832(2) 1.0532(2) 0.0437(5) Uani 1 1 d .
O6 O 0.6165(2) 0.3339(2) 1.2965(2) 0.0437(5) Uani 1 1 d .
O1 O 0.6067(2) 0.6774(2) 1.0829(2) 0.0444(6) Uani 1 1 d .
N2 N 0.9734(3) 0.3215(3) 0.7687(3) 0.0385(6) Uani 1 1 d .
O5 O 0.8398(2) 0.3538(3) 1.4131(3) 0.0641(7) Uani 1 1 d .
C5 C 1.0282(3) 0.1466(3) 0.5845(3) 0.0350(7) Uani 1 1 d .
C6 C 1.1194(3) 0.0797(3) 0.6307(4) 0.0484(9) Uani 1 1 d .
H6 H 1.2005 0.1330 0.7194 0.058 Uiso 1 1 calc R
C14 C 0.4872(3) 0.9749(4) 0.6115(4) 0.0495(9) Uani 1 1 d .
H14 H 0.4780 0.9589 0.6866 0.059 Uiso 1 1 calc R
N1 N 0.9007(3) 0.3159(3) 0.9289(3) 0.0502(7) Uani 1 1 d .
H1 H 0.8970 0.3094 1.0041 0.060 Uiso 1 1 calc R
O4 O 0.8722(2) 0.3116(3) 1.1613(3) 0.0560(6) Uani 1 1 d .
N4 N 0.7182(3) 0.7865(3) 0.6048(3) 0.0432(7) Uani 1 1 d .
C3 C 0.8440(4) 0.3366(4) 0.7282(4) 0.0519(9) Uani 1 1 d .
H3A H 0.7959 0.3468 0.6463 0.062 Uiso 1 1 calc R
C17 C 0.5547(3) 0.5592(3) 1.0761(3) 0.0332(7) Uani 1 1 d .
N3 N 0.9113(3) 0.7429(4) 0.6626(4) 0.0599(9) Uani 1 1 d .
C4 C 1.0560(3) 0.3045(3) 0.6810(4) 0.0425(8) Uani 1 1 d .
H4A H 1.1555 0.3519 0.7473 0.051 Uiso 1 1 calc R
H4B H 1.0305 0.3494 0.6190 0.051 Uiso 1 1 calc R
C16 C 0.7389(3) 0.3316(3) 1.3035(4) 0.0399(8) Uani 1 1 d .
C12 C 0.5335(3) 0.8857(3) 0.5177(4) 0.0415(8) Uani 1 1 d .
C13 C 0.5459(3) 0.9108(4) 0.4066(4) 0.0490(9) Uani 1 1 d .
H13 H 0.5767 0.8510 0.3430 0.059 Uiso 1 1 calc R
C15 C 0.7540(3) 0.3052(3) 1.1604(4) 0.0373(7) Uani 1 1 d .
C7 C 1.0917(3) -0.0650(3) 0.5467(4) 0.0479(9) Uani 1 1 d .
H7 H 1.1547 -0.1081 0.5790 0.057 Uiso 1 1 calc R
C1 C 1.0048(4) 0.3100(3) 0.8903(4) 0.0464(8) Uani 1 1 d .
H1A H 1.0878 0.2993 0.9411 0.056 Uiso 1 1 calc R
C2 C 0.7996(4) 0.3340(4) 0.8288(4) 0.0576(10) Uani 1 1 d .
H2 H 0.7148 0.3429 0.8302 0.069 Uiso 1 1 calc R
C8 C 0.7778(4) 0.6871(4) 0.5683(4) 0.0516(9) Uani 1 1 d .
H8 H 0.7329 0.5940 0.4895 0.062 Uiso 1 1 calc R
C10 C 0.8176(4) 0.9075(4) 0.7276(5) 0.0614(11) Uani 1 1 d .
H10 H 0.8042 0.9933 0.7777 0.074 Uiso 1 1 calc R
C9 C 0.9393(4) 0.8788(5) 0.7626(5) 0.0698(12) Uani 1 1 d .
H9 H 1.0259 0.9413 0.8411 0.084 Uiso 1 1 calc R
C11 C 0.5658(3) 0.7597(4) 0.5355(5) 0.0558(10) Uani 1 1 d .
H11A H 0.5240 0.7408 0.5960 0.067 Uiso 1 1 calc R
H11B H 0.5233 0.6748 0.4388 0.067 Uiso 1 1 calc R
Cl1 Cl 0.32648(9) 0.39107(10) 1.20331(12) 0.0570(3) Uani 1 1 d .
H3 H 0.981(4) 0.709(4) 0.666(4) 0.073(13) Uiso 1 1 d .
Cl2 Cl 0.34815(10) 0.06957(10) 0.98881(13) 0.0697(3) Uani 1 1 d .

loop_
_atom_site_aniso_label
_atom_site_aniso_U_11
_atom_site_aniso_U_22
_atom_site_aniso_U_33
_atom_site_aniso_U_23
_atom_site_aniso_U_13
_atom_site_aniso_U_12
Fe1 0.0295(2) 0.0391(3) 0.0471(3) 0.0261(2) 0.0090(2) 0.00944(19)
O2 0.0343(11) 0.0357(12) 0.0365(12) 0.0182(10) 0.0046(9) 0.0049(9)
O3 0.0386(12) 0.0521(14) 0.0419(13) 0.0267(11) 0.0131(11) 0.0171(10)
O6 0.0360(12) 0.0571(14) 0.0484(14) 0.0329(12) 0.0182(11) 0.0206(10)
O1 0.0388(12) 0.0316(12) 0.0426(13) 0.0194(10) -0.0008(10) -0.0015(9)
N2 0.0348(14) 0.0290(13) 0.0353(14) 0.0072(11) 0.0083(12) 0.0079(11)
O5 0.0481(15) 0.093(2) 0.0507(15) 0.0418(15) 0.0078(13) 0.0317(14)
C5 0.0293(15) 0.0310(16) 0.0358(17) 0.0103(13) 0.0130(14) 0.0061(12)
C6 0.0342(17) 0.0385(18) 0.0389(18) 0.0040(15) -0.0014(14) 0.0067(14)
C14 0.0434(19) 0.060(2) 0.054(2) 0.0337(19) 0.0220(18) 0.0181(17)
N1 0.0595(19) 0.0436(17) 0.0446(17) 0.0171(14) 0.0246(16) 0.0163(14)
O4 0.0437(13) 0.0751(17) 0.0691(17) 0.0446(15) 0.0293(13) 0.0308(12)
N4 0.0339(14) 0.0416(16) 0.0623(18) 0.0310(14) 0.0203(14) 0.0176(12)
C3 0.044(2) 0.066(2) 0.046(2) 0.0251(19) 0.0166(17) 0.0267(17)
C17 0.0229(14) 0.0287(16) 0.0392(17) 0.0142(14) 0.0077(13) 0.0055(11)
N3 0.049(2) 0.074(2) 0.082(2) 0.051(2) 0.0318(19) 0.0375(18)
C4 0.0352(16) 0.0335(17) 0.0449(19) 0.0118(15) 0.0137(15) 0.0046(13)
C16 0.0375(18) 0.0359(17) 0.0479(19) 0.0259(15) 0.0125(16) 0.0137(13)
C12 0.0246(15) 0.0447(18) 0.058(2) 0.0281(17) 0.0164(15) 0.0138(13)
C13 0.0420(19) 0.046(2) 0.064(2) 0.0229(18) 0.0283(18) 0.0218(15)
C15 0.0346(17) 0.0341(17) 0.0489(19) 0.0247(15) 0.0166(15) 0.0152(13)
C7 0.0359(17) 0.0386(19) 0.048(2) 0.0123(16) 0.0047(15) 0.0134(14)
C1 0.0464(19) 0.0390(18) 0.041(2) 0.0146(15) 0.0104(17) 0.0147(15)
C2 0.047(2) 0.062(2) 0.060(2) 0.023(2) 0.024(2) 0.0240(18)
C8 0.054(2) 0.052(2) 0.064(2) 0.0356(19) 0.029(2) 0.0277(18)
C10 0.045(2) 0.043(2) 0.078(3) 0.022(2) 0.016(2) 0.0131(17)
C9 0.041(2) 0.078(3) 0.076(3) 0.039(3) 0.010(2) 0.013(2)
C11 0.0366(18) 0.048(2) 0.086(3) 0.040(2) 0.0204(19) 0.0139(15)
Cl1 0.0445(5) 0.0674(6) 0.0801(7) 0.0469(5) 0.0310(5) 0.0295(4)
Cl2 0.0557(6) 0.0405(5) 0.1007(8) 0.0378(5) 0.0187(6) 0.0084(4)

loop_
_atom_type_symbol
_atom_type_description
_atom_type_scat_dispersion_real
_atom_type_scat_dispersion_imag
_atom_type_scat_source
C C 0.0033 0.0016 'International Tables Vol C Tables 4.2.6.8 and 6.1.1.4'
H H 0.0000 0.0000 'International Tables Vol C Tables 4.2.6.8 and 6.1.1.4'
Cl Cl 0.1484 0.1585 'International Tables Vol C Tables 4.2.6.8 and 6.1.1.4'
Fe Fe 0.3463 0.8444 'International Tables Vol C Tables 4.2.6.8 and 6.1.1.4'
N N 0.0061 0.0033 'International Tables Vol C Tables 4.2.6.8 and 6.1.1.4'
O O 0.0106 0.0060 'International Tables Vol C Tables 4.2.6.8 and 6.1.1.4'

loop_
_geom_angle_atom_site_label_1
_geom_angle_atom_site_label_2
_geom_angle_atom_site_label_3
_geom_angle
_geom_angle_site_symmetry_1
_geom_angle_site_symmetry_3
O6 Fe1 O1 159.07(9) . 2_667
O6 Fe1 O3 79.57(8) . .
O1 Fe1 O3 85.25(9) 2_667 .
O6 Fe1 O2 85.86(8) . .
O1 Fe1 O2 77.30(8) 2_667 .
O3 Fe1 O2 79.86(8) . .
O6 Fe1 Cl2 103.06(7) . .
O1 Fe1 Cl2 93.20(7) 2_667 .
O3 Fe1 Cl2 98.02(7) . .
O2 Fe1 Cl2 170.37(6) . .
O6 Fe1 Cl1 94.46(7) . .
O1 Fe1 Cl1 96.47(7) 2_667 .
O3 Fe1 Cl1 164.48(7) . .
O2 Fe1 Cl1 85.46(6) . .
Cl2 Fe1 Cl1 97.28(4) . .
C17 O2 Fe1 111.23(18) . .
C15 O3 Fe1 114.1(2) . .
C16 O6 Fe1 116.4(2) . .
C17 O1 Fe1 117.37(18) . 2_667
C1 N2 C3 108.2(3) . .
C1 N2 C4 126.0(3) . .
C3 N2 C4 125.4(3) . .
C7 C5 C6 118.5(3) 2_756 .
C7 C5 C4 121.1(3) 2_756 .
C6 C5 C4 120.4(3) . .
C7 C6 C5 120.7(3) . .
C12 C14 C13 120.1(3) . 2_676
C1 N1 C2 107.9(3) . .
C8 N4 C10 108.4(3) . .
C8 N4 C11 124.2(3) . .
C10 N4 C11 126.8(3) . .
C2 C3 N2 106.8(3) . .
O2 C17 O1 126.2(3) . .
O2 C17 C17 118.0(3) . 2_667
O1 C17 C17 115.8(3) . 2_667
C8 N3 C9 109.8(3) . .
N2 C4 C5 110.4(2) . .
O5 C16 O6 125.5(3) . .
O5 C16 C15 120.1(3) . .
O6 C16 C15 114.3(3) . .
C13 C12 C14 119.2(3) . .
C13 C12 C11 120.9(3) . .
C14 C12 C11 119.8(3) . .
C12 C13 C14 120.7(3) . 2_676
O4 C15 O3 126.2(3) . .
O4 C15 C16 118.3(3) . .
O3 C15 C16 115.4(3) . .
C6 C7 C5 120.8(3) . 2_756
N1 C1 N2 109.3(3) . .
C3 C2 N1 107.7(3) . .
N3 C8 N4 108.1(3) . .
C9 C10 N4 106.8(3) . .
N3 C9 C10 106.9(4) . .
N4 C11 C12 112.3(3) . .

loop_
_geom_bond_atom_site_label_1
_geom_bond_atom_site_label_2
_geom_bond_distance
_geom_bond_site_symmetry_2
Fe1 O6 1.997(2) .
Fe1 O1 2.043(2) 2_667
Fe1 O3 2.079(2) .
Fe1 O2 2.208(2) .
Fe1 Cl2 2.2462(10) .
Fe1 Cl1 2.3085(10) .
O2 C17 1.248(3) .
O3 C15 1.261(3) .
O6 C16 1.288(4) .
O1 C17 1.264(3) .
O1 Fe1 2.043(2) 2_667
N2 C1 1.315(4) .
N2 C3 1.363(4) .
N2 C4 1.479(4) .
O5 C16 1.221(4) .
C5 C7 1.378(4) 2_756
C5 C6 1.381(4) .
C5 C4 1.515(4) .
C6 C7 1.376(4) .
C14 C12 1.385(5) .
C14 C13 1.399(4) 2_676
N1 C1 1.313(4) .
N1 C2 1.361(4) .
O4 C15 1.249(4) .
N4 C8 1.324(4) .
N4 C10 1.362(4) .
N4 C11 1.474(4) .
C3 C2 1.335(5) .
C17 C17 1.521(6) 2_667
N3 C8 1.313(5) .
N3 C9 1.341(5) .
C16 C15 1.537(5) .
C12 C13 1.379(5) .
C12 C11 1.517(4) .
C13 C14 1.399(4) 2_676
C7 C5 1.378(4) 2_756
C10 C9 1.352(5) .
